data_4078031
loop_
_publ_author_name
'Kyran, Samuel J.'
'Muhammad, Sohail'
'Knestrick, Matthew'
'Bengali, Ashfaq A.'
'Darensbourg, Donald J.'

_publ_section_title
;
 Photochemically Generated Transients from \k2- and \k3-Triphos
 Derivatives of Group 6 Metal Carbonyls and Their Reactivity with Olefins
;
_journal_issue 8
_journal_name_full Organometallics
_journal_page_first 3163
_journal_paper_doi 10.1021/om300044k
_journal_volume 31
_journal_year 2012
_chemical_formula_moiety 'C45 H39 O5 P3 W'
_chemical_formula_sum 'C45 H39 O5 P3 W'
_chemical_formula_weight 936.51
_space_group_IT_number 2
_symmetry_cell_setting triclinic
_symmetry_Int_Tables_number 2
_symmetry_space_group_name_Hall '-P 1'
_symmetry_space_group_name_H-M 'P -1'
_atom_sites_solution_hydrogens geom
_atom_sites_solution_primary direct
_atom_sites_solution_secondary difmap
_audit_creation_method SHELXL-97
_cell_angle_alpha 83.024(10)
_cell_angle_beta 76.924(10)
_cell_angle_gamma 82.917(10)
_cell_formula_units_Z 2
_cell_length_a 9.711(8)
_cell_length_b 9.862(8)
_cell_length_c 21.302(18)
_cell_measurement_reflns_used 6790
_cell_measurement_temperature 110(2)
_cell_measurement_theta_max 26.60
_cell_measurement_theta_min 2.22
_cell_volume 1963(3)
_computing_cell_refinement 'Bruker SMART'
_computing_data_collection 'Bruker SMART'
_computing_data_reduction 'Bruker SAINT'
_computing_molecular_graphics 'Bruker SHELXTL'
_computing_publication_material 'Bruker SHELXTL'
_computing_structure_refinement 'SHELXL-97 (Sheldrick, 1997)'
_computing_structure_solution 'SHELXS-97 (Sheldrick, 1990)'
_diffrn_ambient_temperature 110(2)
_diffrn_measured_fraction_theta_full 0.953
_diffrn_measured_fraction_theta_max 0.953
_diffrn_measurement_device_type 'CCD area detector'
_diffrn_measurement_method 'phi and omega scans'
_diffrn_radiation_monochromator graphite
_diffrn_radiation_type MoK\a
_diffrn_radiation_wavelength 0.71073
_diffrn_reflns_av_R_equivalents 0.0664
_diffrn_reflns_av_sigmaI/netI 0.1024
_diffrn_reflns_limit_h_max 12
_diffrn_reflns_limit_h_min -12
_diffrn_reflns_limit_k_max 13
_diffrn_reflns_limit_k_min -13
_diffrn_reflns_limit_l_max 28
_diffrn_reflns_limit_l_min -28
_diffrn_reflns_number 22733
_diffrn_reflns_theta_full 28.52
_diffrn_reflns_theta_max 28.52
_diffrn_reflns_theta_min 1.97
_diffrn_source 'normal-focus sealed tube'
_exptl_absorpt_coefficient_mu 3.109
_exptl_absorpt_correction_T_max 0.940
_exptl_absorpt_correction_T_min 0.742
_exptl_absorpt_correction_type multi-scan
_exptl_absorpt_process_details sadabs
_exptl_crystal_colour colorless
_exptl_crystal_density_diffrn 1.518
_exptl_crystal_density_method 'not measured'
_exptl_crystal_description plate
_exptl_crystal_F_000 858
_exptl_crystal_recrystallization_method 'pentane vapor diffusion into a THF solution'
_exptl_crystal_size_max 0.20
_exptl_crystal_size_mid 0.08
_exptl_crystal_size_min 0.02
_refine_diff_density_max 5.465
_refine_diff_density_min -6.398
_refine_diff_density_rms 0.321
_refine_ls_extinction_method none
_refine_ls_goodness_of_fit_ref 1.084
_refine_ls_hydrogen_treatment constr
_refine_ls_matrix_type full
_refine_ls_number_parameters 488
_refine_ls_number_reflns 9503
_refine_ls_number_restraints 0
_refine_ls_restrained_S_all 1.084
_refine_ls_R_factor_all 0.0957
_refine_ls_R_factor_gt 0.0635
_refine_ls_shift/su_max 0.001
_refine_ls_shift/su_mean 0.000
_refine_ls_structure_factor_coef Fsqd
_refine_ls_weighting_details 'calc w=1/[\s^2^(Fo^2^)+(0.1212P)^2^+0.0000P] where P=(Fo^2^+2Fc^2^)/3'
_refine_ls_weighting_scheme calc
_refine_ls_wR_factor_gt 0.1705
_refine_ls_wR_factor_ref 0.2043
_reflns_number_gt 6936
_reflns_number_total 9503
_reflns_threshold_expression >2sigma(I)
_cod_data_source_file om300044k_si_001.cif
_cod_data_source_block triphoswco4
_cod_database_code 4078031

loop_
_symmetry_equiv_pos_as_xyz
'x, y, z'
'-x, -y, -z'

loop_
_atom_site_label
_atom_site_type_symbol
_atom_site_fract_x
_atom_site_fract_y
_atom_site_fract_z
_atom_site_U_iso_or_equiv
_atom_site_adp_type
_atom_site_occupancy
_atom_site_symmetry_multiplicity
_atom_site_calc_flag
_atom_site_refinement_flags
C1 C -0.1376(9) 0.5706(10) 0.2838(5) 0.030(2) Uani 1 1 d .
C2 C -0.2461(10) 0.3479(11) 0.2456(5) 0.030(2) Uani 1 1 d .
C3 C -0.2469(9) 0.6053(9) 0.1722(4) 0.0211(18) Uani 1 1 d .
C4 C -0.0704(10) 0.3785(11) 0.1166(5) 0.033(2) Uani 1 1 d .
C5 C 0.0189(9) 0.2239(9) 0.3248(4) 0.0230(19) Uani 1 1 d .
C6 C -0.0413(12) 0.2813(11) 0.3825(5) 0.039(3) Uani 1 1 d .
H6 H -0.0390 0.3745 0.3849 0.046 Uiso 1 1 calc R
C7 C -0.1053(13) 0.1993(13) 0.4370(5) 0.047(3) Uani 1 1 d .
H7 H -0.1427 0.2374 0.4759 0.056 Uiso 1 1 calc R
C8 C -0.1131(11) 0.0610(12) 0.4331(5) 0.037(3) Uani 1 1 d .
H8 H -0.1569 0.0069 0.4692 0.045 Uiso 1 1 calc R
C9 C -0.0555(10) 0.0033(10) 0.3755(5) 0.031(2) Uani 1 1 d .
H9 H -0.0596 -0.0895 0.3729 0.038 Uiso 1 1 calc R
C10 C 0.0077(10) 0.0848(10) 0.3221(5) 0.027(2) Uani 1 1 d .
H10 H 0.0439 0.0463 0.2832 0.033 Uiso 1 1 calc R
C11 C 0.2258(9) 0.2045(9) 0.2075(4) 0.0215(18) Uani 1 1 d .
C12 C 0.2174(9) 0.1756(9) 0.1466(4) 0.0206(18) Uani 1 1 d .
H12 H 0.1444 0.2198 0.1277 0.025 Uiso 1 1 calc R
C13 C 0.3168(10) 0.0811(10) 0.1135(5) 0.030(2) Uani 1 1 d .
H13 H 0.3097 0.0629 0.0726 0.035 Uiso 1 1 calc R
C14 C 0.4269(9) 0.0136(9) 0.1406(5) 0.028(2) Uani 1 1 d .
H14 H 0.4933 -0.0499 0.1184 0.034 Uiso 1 1 calc R
C15 C 0.4353(10) 0.0433(10) 0.2018(5) 0.031(2) Uani 1 1 d .
H15 H 0.5092 0.0000 0.2203 0.037 Uiso 1 1 calc R
C16 C 0.3369(9) 0.1349(10) 0.2352(5) 0.029(2) Uani 1 1 d .
H16 H 0.3433 0.1514 0.2765 0.035 Uiso 1 1 calc R
C17 C 0.3215(15) 0.5259(12) 0.4155(5) 0.045(3) Uani 1 1 d .
C18 C 0.2065(17) 0.4806(13) 0.4622(5) 0.056(4) Uani 1 1 d .
H18 H 0.1149 0.5214 0.4623 0.067 Uiso 1 1 calc R
C19 C 0.230(3) 0.3761(18) 0.5075(6) 0.094(8) Uani 1 1 d .
H19 H 0.1538 0.3486 0.5396 0.113 Uiso 1 1 calc R
C20 C 0.361(4) 0.3110(19) 0.5074(10) 0.128(12) Uani 1 1 d .
H20 H 0.3735 0.2364 0.5374 0.154 Uiso 1 1 calc R
C21 C 0.472(3) 0.3561(16) 0.4632(9) 0.088(7) Uani 1 1 d .
H21 H 0.5625 0.3133 0.4645 0.106 Uiso 1 1 calc R
C22 C 0.4582(18) 0.4641(14) 0.4154(7) 0.061(4) Uani 1 1 d .
H22 H 0.5365 0.4933 0.3851 0.074 Uiso 1 1 calc R
C23 C 0.3823(10) 0.8052(10) 0.3649(4) 0.025(2) Uani 1 1 d .
C24 C 0.3080(11) 0.9148(11) 0.3974(5) 0.029(2) Uani 1 1 d .
H24 H 0.2109 0.9145 0.4142 0.035 Uiso 1 1 calc R
C25 C 0.3779(12) 1.0255(12) 0.4052(5) 0.039(3) Uani 1 1 d .
H25 H 0.3272 1.0988 0.4267 0.047 Uiso 1 1 calc R
C26 C 0.5221(12) 1.0256(12) 0.3808(5) 0.037(2) Uani 1 1 d .
H26 H 0.5689 1.0988 0.3863 0.045 Uiso 1 1 calc R
C27 C 0.5966(11) 0.9185(12) 0.3487(5) 0.038(3) Uani 1 1 d .
H27 H 0.6939 0.9190 0.3324 0.046 Uiso 1 1 calc R
C28 C 0.5276(11) 0.8091(11) 0.3403(5) 0.033(2) Uani 1 1 d .
H28 H 0.5790 0.7374 0.3178 0.040 Uiso 1 1 calc R
C29 C 0.2076(8) 0.6415(9) 0.0796(4) 0.0212(18) Uani 1 1 d .
C30 C 0.2860(10) 0.7538(11) 0.0581(4) 0.031(2) Uani 1 1 d .
H30 H 0.2729 0.8259 0.0839 0.037 Uiso 1 1 calc R
C31 C 0.3825(11) 0.7607(13) -0.0003(5) 0.040(3) Uani 1 1 d .
H31 H 0.4341 0.8363 -0.0142 0.048 Uiso 1 1 calc R
C32 C 0.4008(11) 0.6516(14) -0.0380(5) 0.045(3) Uani 1 1 d .
H32 H 0.4643 0.6550 -0.0779 0.054 Uiso 1 1 calc R
C33 C 0.3268(11) 0.5393(12) -0.0173(5) 0.036(3) Uani 1 1 d .
H33 H 0.3421 0.4662 -0.0427 0.044 Uiso 1 1 calc R
C34 C 0.2294(10) 0.5341(10) 0.0410(4) 0.027(2) Uani 1 1 d .
H34 H 0.1783 0.4581 0.0544 0.033 Uiso 1 1 calc R
C35 C -0.0178(9) 0.8121(9) 0.1459(5) 0.025(2) Uani 1 1 d .
C36 C -0.0517(10) 0.8590(10) 0.0870(5) 0.028(2) Uani 1 1 d .
H36 H -0.0164 0.8079 0.0519 0.034 Uiso 1 1 calc R
C37 C -0.1376(10) 0.9810(11) 0.0789(5) 0.036(3) Uani 1 1 d .
H37 H -0.1575 1.0114 0.0386 0.043 Uiso 1 1 calc R
C38 C -0.1923(10) 1.0557(10) 0.1302(6) 0.035(2) Uani 1 1 d .
H38 H -0.2513 1.1362 0.1251 0.042 Uiso 1 1 calc R
C39 C -0.1601(11) 1.0117(11) 0.1898(6) 0.039(3) Uani 1 1 d .
H39 H -0.1966 1.0639 0.2245 0.047 Uiso 1 1 calc R
C40 C -0.0738(10) 0.8906(10) 0.1986(5) 0.029(2) Uani 1 1 d .
H40 H -0.0532 0.8616 0.2389 0.034 Uiso 1 1 calc R
C41 C 0.1872(9) 0.6699(10) 0.2145(4) 0.026(2) Uani 1 1 d .
H41A H 0.2466 0.7424 0.1945 0.031 Uiso 1 1 calc R
H41B H 0.1231 0.7040 0.2525 0.031 Uiso 1 1 calc R
C42 C 0.3763(9) 0.6086(9) 0.2773(4) 0.0209(18) Uani 1 1 d .
H42A H 0.4197 0.6854 0.2506 0.025 Uiso 1 1 calc R
H42B H 0.4525 0.5392 0.2845 0.025 Uiso 1 1 calc R
C43 C 0.2013(9) 0.4373(9) 0.2838(4) 0.0219(18) Uani 1 1 d .
H43A H 0.1376 0.4832 0.3186 0.026 Uiso 1 1 calc R
H43B H 0.2692 0.3754 0.3032 0.026 Uiso 1 1 calc R
C44 C 0.2846(9) 0.5478(9) 0.2381(4) 0.0216(18) Uani 1 1 d .
C45 C 0.3893(9) 0.4848(9) 0.1815(4) 0.0226(19) Uani 1 1 d .
H45A H 0.4561 0.4177 0.1980 0.034 Uiso 1 1 calc R
H45B H 0.4393 0.5556 0.1541 0.034 Uiso 1 1 calc R
H45C H 0.3383 0.4416 0.1571 0.034 Uiso 1 1 calc R
O1 O -0.1664(7) 0.6254(8) 0.3295(3) 0.0359(17) Uani 1 1 d .
O2 O -0.3341(7) 0.2823(7) 0.2731(4) 0.0329(16) Uani 1 1 d .
O3 O -0.3305(7) 0.6834(7) 0.1527(4) 0.0333(17) Uani 1 1 d .
O4 O -0.0597(8) 0.3348(8) 0.0695(4) 0.0371(17) Uani 1 1 d .
O5 O 0.1322(8) 0.7059(9) 0.3648(4) 0.0441(19) Uani 1 1 d .
P1 P 0.0943(2) 0.3303(3) 0.25061(11) 0.0214(5) Uani 1 1 d .
P2 P 0.0789(2) 0.6427(2) 0.15735(11) 0.0199(5) Uani 1 1 d .
P3 P 0.2855(3) 0.6673(3) 0.35539(12) 0.0259(5) Uani 1 1 d .
W1 W -0.09717(3) 0.47187(4) 0.201330(17) 0.01957(13) Uani 1 1 d .

loop_
_atom_site_aniso_label
_atom_site_aniso_U_11
_atom_site_aniso_U_22
_atom_site_aniso_U_33
_atom_site_aniso_U_23
_atom_site_aniso_U_13
_atom_site_aniso_U_12
C1 0.016(4) 0.027(5) 0.038(6) 0.016(4) -0.001(4) -0.002(4)
C2 0.021(4) 0.038(6) 0.034(5) -0.003(4) -0.009(4) 0.000(4)
C3 0.017(4) 0.013(4) 0.029(5) -0.001(3) 0.006(3) -0.009(3)
C4 0.019(4) 0.045(6) 0.034(6) 0.013(5) -0.013(4) -0.001(4)
C5 0.016(4) 0.028(5) 0.022(4) 0.008(4) -0.005(3) -0.002(3)
C6 0.048(7) 0.028(6) 0.036(6) -0.002(5) -0.001(5) -0.008(5)
C7 0.058(7) 0.048(7) 0.026(6) -0.003(5) 0.013(5) -0.013(6)
C8 0.035(5) 0.042(6) 0.029(5) 0.006(5) 0.004(4) -0.008(5)
C9 0.023(4) 0.024(5) 0.042(6) 0.007(4) -0.003(4) -0.004(4)
C10 0.026(5) 0.029(5) 0.026(5) 0.006(4) -0.007(4) -0.002(4)
C11 0.019(4) 0.026(5) 0.020(4) -0.006(4) -0.007(3) 0.005(3)
C12 0.020(4) 0.017(4) 0.025(4) 0.001(3) -0.006(3) -0.002(3)
C13 0.035(5) 0.029(5) 0.025(5) -0.003(4) -0.006(4) -0.003(4)
C14 0.022(4) 0.017(5) 0.039(6) 0.001(4) 0.001(4) 0.003(4)
C15 0.023(5) 0.030(5) 0.035(5) 0.005(4) -0.006(4) 0.003(4)
C16 0.023(4) 0.035(6) 0.027(5) 0.002(4) -0.008(4) 0.007(4)
C17 0.078(9) 0.033(6) 0.028(6) 0.012(5) -0.025(6) -0.010(6)
C18 0.104(11) 0.044(7) 0.020(5) -0.009(5) 0.001(6) -0.030(7)
C19 0.22(2) 0.064(11) 0.014(6) 0.005(7) -0.015(10) -0.087(14)
C20 0.31(4) 0.046(11) 0.065(13) 0.019(9) -0.11(2) -0.045(16)
C21 0.17(2) 0.044(9) 0.077(12) 0.005(8) -0.088(14) -0.005(11)
C22 0.098(12) 0.046(8) 0.048(8) -0.006(6) -0.043(8) 0.011(8)
C23 0.025(4) 0.030(5) 0.021(4) 0.003(4) -0.005(4) -0.009(4)
C24 0.031(5) 0.034(5) 0.022(5) 0.002(4) -0.005(4) -0.004(4)
C25 0.043(6) 0.042(7) 0.032(6) -0.001(5) -0.008(5) -0.004(5)
C26 0.048(6) 0.037(6) 0.032(6) 0.005(5) -0.015(5) -0.020(5)
C27 0.030(5) 0.055(7) 0.033(6) 0.001(5) -0.010(4) -0.014(5)
C28 0.034(5) 0.038(6) 0.028(5) -0.004(4) -0.009(4) 0.001(4)
C29 0.015(4) 0.031(5) 0.013(4) 0.007(3) 0.001(3) 0.002(3)
C30 0.027(5) 0.042(6) 0.018(5) 0.003(4) 0.003(4) -0.001(4)
C31 0.027(5) 0.054(7) 0.030(6) 0.003(5) 0.004(4) 0.004(5)
C32 0.026(5) 0.071(9) 0.027(5) 0.008(6) -0.002(4) 0.020(5)
C33 0.027(5) 0.052(7) 0.025(5) 0.000(5) -0.002(4) 0.008(5)
C34 0.030(5) 0.033(5) 0.019(4) 0.001(4) -0.008(4) -0.002(4)
C35 0.014(4) 0.026(5) 0.029(5) 0.009(4) -0.003(3) 0.000(3)
C36 0.025(4) 0.029(5) 0.027(5) -0.001(4) -0.006(4) 0.007(4)
C37 0.029(5) 0.035(6) 0.040(6) 0.013(5) -0.012(5) 0.004(4)
C38 0.024(5) 0.021(5) 0.054(7) 0.011(5) -0.004(5) -0.003(4)
C39 0.038(6) 0.029(6) 0.047(7) -0.003(5) -0.007(5) 0.007(5)
C40 0.031(5) 0.024(5) 0.027(5) 0.004(4) -0.004(4) 0.001(4)
C41 0.022(4) 0.035(5) 0.021(4) 0.000(4) -0.010(4) 0.001(4)
C42 0.019(4) 0.024(5) 0.023(4) -0.004(4) -0.008(3) -0.005(3)
C43 0.017(4) 0.026(5) 0.023(4) 0.002(4) -0.007(3) -0.001(3)
C44 0.016(4) 0.026(5) 0.025(5) -0.002(4) -0.009(3) 0.000(3)
C45 0.018(4) 0.029(5) 0.021(4) -0.001(4) -0.005(3) -0.003(4)
O1 0.033(4) 0.040(4) 0.029(4) -0.012(3) 0.003(3) 0.008(3)
O2 0.026(3) 0.023(4) 0.043(4) -0.004(3) 0.009(3) -0.006(3)
O3 0.022(3) 0.033(4) 0.044(4) 0.000(3) -0.012(3) 0.007(3)
O4 0.040(4) 0.046(5) 0.028(4) -0.006(3) -0.016(3) 0.004(3)
O5 0.033(4) 0.052(5) 0.046(5) -0.005(4) -0.005(4) -0.007(4)
P1 0.0149(10) 0.0264(12) 0.0217(11) 0.0019(9) -0.0048(8) 0.0004(9)
P2 0.0163(10) 0.0244(12) 0.0180(11) 0.0019(9) -0.0057(8) 0.0010(9)
P3 0.0260(12) 0.0318(14) 0.0210(12) -0.0007(10) -0.0045(9) -0.0091(10)
W1 0.01382(18) 0.0219(2) 0.0226(2) 0.00060(13) -0.00588(13) 0.00057(12)

loop_
_atom_type_symbol
_atom_type_description
_atom_type_scat_dispersion_real
_atom_type_scat_dispersion_imag
_atom_type_scat_source
C C 0.0033 0.0016 'International Tables Vol C Tables 4.2.6.8 and 6.1.1.4'
H H 0.0000 0.0000 'International Tables Vol C Tables 4.2.6.8 and 6.1.1.4'
O O 0.0106 0.0060 'International Tables Vol C Tables 4.2.6.8 and 6.1.1.4'
P P 0.1023 0.0942 'International Tables Vol C Tables 4.2.6.8 and 6.1.1.4'
W W -0.8490 6.8722 'International Tables Vol C Tables 4.2.6.8 and 6.1.1.4'

loop_
_geom_angle_atom_site_label_1
_geom_angle_atom_site_label_2
_geom_angle_atom_site_label_3
_geom_angle
O1 C1 W1 176.8(8)
O2 C2 W1 176.3(9)
O3 C3 W1 177.2(8)
O4 C4 W1 176.1(9)
C6 C5 C10 118.4(8)
C6 C5 P1 121.5(7)
C10 C5 P1 119.7(7)
C5 C6 C7 120.2(10)
C5 C6 H6 119.9
C7 C6 H6 119.9
C8 C7 C6 120.1(10)
C8 C7 H7 119.9
C6 C7 H7 119.9
C9 C8 C7 120.1(10)
C9 C8 H8 120.0
C7 C8 H8 120.0
C10 C9 C8 119.4(10)
C10 C9 H9 120.3
C8 C9 H9 120.3
C9 C10 C5 121.7(9)
C9 C10 H10 119.2
C5 C10 H10 119.2
C12 C11 C16 118.5(8)
C12 C11 P1 120.2(6)
C16 C11 P1 121.3(7)
C11 C12 C13 120.6(8)
C11 C12 H12 119.7
C13 C12 H12 119.7
C12 C13 C14 120.9(9)
C12 C13 H13 119.6
C14 C13 H13 119.6
C13 C14 C15 118.3(9)
C13 C14 H14 120.9
C15 C14 H14 120.9
C16 C15 C14 121.4(9)
C16 C15 H15 119.3
C14 C15 H15 119.3
C15 C16 C11 120.3(9)
C15 C16 H16 119.8
C11 C16 H16 119.8
C22 C17 C18 120.1(12)
C22 C17 P3 122.0(10)
C18 C17 P3 117.9(10)
C19 C18 C17 119.2(17)
C19 C18 H18 120.4
C17 C18 H18 120.4
C20 C19 C18 122.1(19)
C20 C19 H19 119.0
C18 C19 H19 119.0
C21 C20 C19 118.8(16)
C21 C20 H20 120.6
C19 C20 H20 120.6
C20 C21 C22 123(2)
C20 C21 H21 118.5
C22 C21 H21 118.5
C17 C22 C21 116.7(17)
C17 C22 H22 121.6
C21 C22 H22 121.6
C24 C23 C28 118.2(9)
C24 C23 P3 118.4(7)
C28 C23 P3 123.4(8)
C23 C24 C25 120.6(9)
C23 C24 H24 119.7
C25 C24 H24 119.7
C26 C25 C24 119.8(11)
C26 C25 H25 120.1
C24 C25 H25 120.1
C27 C26 C25 120.2(10)
C27 C26 H26 119.9
C25 C26 H26 119.9
C26 C27 C28 120.2(10)
C26 C27 H27 119.9
C28 C27 H27 119.9
C27 C28 C23 121.0(10)
C27 C28 H28 119.5
C23 C28 H28 119.5
C34 C29 C30 118.5(8)
C34 C29 P2 122.8(7)
C30 C29 P2 118.7(7)
C31 C30 C29 121.7(10)
C31 C30 H30 119.1
C29 C30 H30 119.1
C30 C31 C32 118.2(11)
C30 C31 H31 120.9
C32 C31 H31 120.9
C33 C32 C31 121.0(10)
C33 C32 H32 119.5
C31 C32 H32 119.5
C32 C33 C34 120.2(11)
C32 C33 H33 119.9
C34 C33 H33 119.9
C33 C34 C29 120.3(10)
C33 C34 H34 119.9
C29 C34 H34 119.9
C36 C35 C40 118.2(8)
C36 C35 P2 120.5(8)
C40 C35 P2 120.9(7)
C35 C36 C37 121.6(10)
C35 C36 H36 119.2
C37 C36 H36 119.2
C38 C37 C36 119.9(10)
C38 C37 H37 120.0
C36 C37 H37 120.0
C37 C38 C39 119.9(9)
C37 C38 H38 120.0
C39 C38 H38 120.0
C38 C39 C40 120.9(11)
C38 C39 H39 119.6
C40 C39 H39 119.6
C39 C40 C35 119.5(10)
C39 C40 H40 120.2
C35 C40 H40 120.2
C44 C41 P2 119.0(7)
C44 C41 H41A 107.6
P2 C41 H41A 107.6
C44 C41 H41B 107.6
P2 C41 H41B 107.6
H41A C41 H41B 107.0
C44 C42 P3 117.1(6)
C44 C42 H42A 108.0
P3 C42 H42A 108.0
C44 C42 H42B 108.0
P3 C42 H42B 108.0
H42A C42 H42B 107.3
C44 C43 P1 119.4(6)
C44 C43 H43A 107.5
P1 C43 H43A 107.5
C44 C43 H43B 107.5
P1 C43 H43B 107.5
H43A C43 H43B 107.0
C45 C44 C41 111.8(7)
C45 C44 C43 111.3(8)
C41 C44 C43 113.1(7)
C45 C44 C42 106.2(7)
C41 C44 C42 106.2(7)
C43 C44 C42 107.8(7)
C44 C45 H45A 109.5
C44 C45 H45B 109.5
H45A C45 H45B 109.5
C44 C45 H45C 109.5
H45A C45 H45C 109.5
H45B C45 H45C 109.5
C11 P1 C5 101.1(4)
C11 P1 C43 104.5(4)
C5 P1 C43 100.3(4)
C11 P1 W1 123.4(3)
C5 P1 W1 111.9(3)
C43 P1 W1 112.7(3)
C35 P2 C29 100.0(4)
C35 P2 C41 102.5(4)
C29 P2 C41 103.2(4)
C35 P2 W1 108.6(3)
C29 P2 W1 125.8(3)
C41 P2 W1 113.7(3)
O5 P3 C23 113.0(5)
O5 P3 C42 116.9(4)
C23 P3 C42 104.4(4)
O5 P3 C17 109.9(6)
C23 P3 C17 106.7(5)
C42 P3 C17 105.2(5)
C3 W1 C2 89.6(4)
C3 W1 C1 87.1(4)
C2 W1 C1 88.5(4)
C3 W1 C4 88.9(4)
C2 W1 C4 90.2(4)
C1 W1 C4 175.8(3)
C3 W1 P2 89.1(2)
C2 W1 P2 173.2(3)
C1 W1 P2 84.8(3)
C4 W1 P2 96.4(3)
C3 W1 P1 170.8(3)
C2 W1 P1 93.2(3)
C1 W1 P1 84.3(3)
C4 W1 P1 99.8(3)
P2 W1 P1 87.11(9)

loop_
_geom_bond_atom_site_label_1
_geom_bond_atom_site_label_2
_geom_bond_distance
C1 O1 1.134(13)
C1 W1 2.048(12)
C2 O2 1.144(12)
C2 W1 2.003(10)
C3 O3 1.160(11)
C3 W1 1.993(9)
C4 O4 1.116(13)
C4 W1 2.076(12)
C5 C6 1.391(14)
C5 C10 1.399(13)
C5 P1 1.844(9)
C6 C7 1.399(14)
C6 H6 0.9300
C7 C8 1.388(16)
C7 H7 0.9300
C8 C9 1.387(15)
C8 H8 0.9300
C9 C10 1.379(13)
C9 H9 0.9300
C10 H10 0.9300
C11 C12 1.382(12)
C11 C16 1.412(12)
C11 P1 1.836(9)
C12 C13 1.389(13)
C12 H12 0.9300
C13 C14 1.389(13)
C13 H13 0.9300
C14 C15 1.392(14)
C14 H14 0.9300
C15 C16 1.368(13)
C15 H15 0.9300
C16 H16 0.9300
C17 C22 1.390(19)
C17 C18 1.396(17)
C17 P3 1.831(10)
C18 C19 1.36(2)
C18 H18 0.9300
C19 C20 1.35(3)
C19 H19 0.9300
C20 C21 1.35(3)
C20 H20 0.9300
C21 C22 1.398(19)
C21 H21 0.9300
C22 H22 0.9300
C23 C24 1.390(14)
C23 C28 1.394(13)
C23 P3 1.801(10)
C24 C25 1.398(15)
C24 H24 0.9300
C25 C26 1.380(15)
C25 H25 0.9300
C26 C27 1.368(16)
C26 H26 0.9300
C27 C28 1.387(15)
C27 H27 0.9300
C28 H28 0.9300
C29 C34 1.386(14)
C29 C30 1.394(13)
C29 P2 1.836(8)
C30 C31 1.379(13)
C30 H30 0.9300
C31 C32 1.389(17)
C31 H31 0.9300
C32 C33 1.368(17)
C32 H32 0.9300
C33 C34 1.380(13)
C33 H33 0.9300
C34 H34 0.9300
C35 C36 1.380(13)
C35 C40 1.409(14)
C35 P2 1.830(9)
C36 C37 1.392(13)
C36 H36 0.9300
C37 C38 1.361(15)
C37 H37 0.9300
C38 C39 1.383(15)
C38 H38 0.9300
C39 C40 1.390(14)
C39 H39 0.9300
C40 H40 0.9300
C41 C44 1.544(12)
C41 P2 1.841(9)
C41 H41A 0.9700
C41 H41B 0.9700
C42 C44 1.562(12)
C42 P3 1.823(9)
C42 H42A 0.9700
C42 H42B 0.9700
C43 C44 1.547(12)
C43 P1 1.866(9)
C43 H43A 0.9700
C43 H43B 0.9700
C44 C45 1.531(12)
C45 H45A 0.9600
C45 H45B 0.9600
C45 H45C 0.9600
O5 P3 1.464(8)
P1 W1 2.529(3)
P2 W1 2.498(3)

loop_
_geom_torsion_atom_site_label_1
_geom_torsion_atom_site_label_2
_geom_torsion_atom_site_label_3
_geom_torsion_atom_site_label_4
_geom_torsion
C10 C5 C6 C7 2.9(15)
P1 C5 C6 C7 176.2(9)
C5 C6 C7 C8 -2.1(18)
C6 C7 C8 C9 0.9(18)
C7 C8 C9 C10 -0.7(16)
C8 C9 C10 C5 1.7(15)
C6 C5 C10 C9 -2.8(14)
P1 C5 C10 C9 -176.1(7)
C16 C11 C12 C13 -0.6(14)
P1 C11 C12 C13 179.6(7)
C11 C12 C13 C14 0.0(15)
C12 C13 C14 C15 -0.2(15)
C13 C14 C15 C16 1.0(15)
C14 C15 C16 C11 -1.6(16)
C12 C11 C16 C15 1.4(15)
P1 C11 C16 C15 -178.8(8)
C22 C17 C18 C19 0.2(19)
P3 C17 C18 C19 -179.8(10)
C17 C18 C19 C20 -3(2)
C18 C19 C20 C21 4(3)
C19 C20 C21 C22 -3(3)
C18 C17 C22 C21 1(2)
P3 C17 C22 C21 -179.3(10)
C20 C21 C22 C17 0(2)
C28 C23 C24 C25 -0.1(14)
P3 C23 C24 C25 -178.9(7)
C23 C24 C25 C26 -0.6(15)
C24 C25 C26 C27 0.6(16)
C25 C26 C27 C28 0.1(16)
C26 C27 C28 C23 -0.8(16)
C24 C23 C28 C27 0.8(14)
P3 C23 C28 C27 179.6(8)
C34 C29 C30 C31 0.7(14)
P2 C29 C30 C31 -178.8(8)
C29 C30 C31 C32 -0.1(15)
C30 C31 C32 C33 -1.0(15)
C31 C32 C33 C34 1.7(15)
C32 C33 C34 C29 -1.1(14)
C30 C29 C34 C33 -0.1(13)
P2 C29 C34 C33 179.4(7)
C40 C35 C36 C37 0.6(15)
P2 C35 C36 C37 173.3(8)
C35 C36 C37 C38 -1.2(16)
C36 C37 C38 C39 1.3(16)
C37 C38 C39 C40 -1.0(17)
C38 C39 C40 C35 0.4(16)
C36 C35 C40 C39 -0.2(15)
P2 C35 C40 C39 -172.9(8)
P2 C41 C44 C45 56.7(10)
P2 C41 C44 C43 -69.9(9)
P2 C41 C44 C42 172.1(6)
P1 C43 C44 C45 -57.7(9)
P1 C43 C44 C41 69.1(9)
P1 C43 C44 C42 -173.8(6)
P3 C42 C44 C45 -170.4(6)
P3 C42 C44 C41 70.4(8)
P3 C42 C44 C43 -51.0(9)
C12 C11 P1 C5 120.9(8)
C16 C11 P1 C5 -58.8(9)
C12 C11 P1 C43 -135.3(8)
C16 C11 P1 C43 45.0(9)
C12 C11 P1 W1 -4.8(9)
C16 C11 P1 W1 175.4(7)
C6 C5 P1 C11 153.7(8)
C10 C5 P1 C11 -33.2(8)
C6 C5 P1 C43 46.5(9)
C10 C5 P1 C43 -140.4(7)
C6 C5 P1 W1 -73.3(8)
C10 C5 P1 W1 99.9(7)
C44 C43 P1 C11 76.7(7)
C44 C43 P1 C5 -178.8(7)
C44 C43 P1 W1 -59.7(7)
C36 C35 P2 C29 40.5(9)
C40 C35 P2 C29 -147.0(8)
C36 C35 P2 C41 146.6(8)
C40 C35 P2 C41 -41.0(9)
C36 C35 P2 W1 -92.8(8)
C40 C35 P2 W1 79.7(8)
C34 C29 P2 C35 -129.5(8)
C30 C29 P2 C35 50.0(8)
C34 C29 P2 C41 125.0(8)
C30 C29 P2 C41 -55.6(8)
C34 C29 P2 W1 -7.7(9)
C30 C29 P2 W1 171.8(6)
C44 C41 P2 C35 178.9(7)
C44 C41 P2 C29 -77.6(8)
C44 C41 P2 W1 61.8(7)
C24 C23 P3 O5 18.6(9)
C28 C23 P3 O5 -160.2(8)
C24 C23 P3 C42 146.6(7)
C28 C23 P3 C42 -32.1(9)
C24 C23 P3 C17 -102.3(8)
C28 C23 P3 C17 78.9(9)
C44 C42 P3 O5 -24.0(9)
C44 C42 P3 C23 -149.7(7)
C44 C42 P3 C17 98.2(8)
C22 C17 P3 O5 176.5(10)
C18 C17 P3 O5 -3.5(11)
C22 C17 P3 C23 -60.7(12)
C18 C17 P3 C23 119.3(10)
C22 C17 P3 C42 49.9(12)
C18 C17 P3 C42 -130.1(9)
O3 C3 W1 C2 -134(17)
O3 C3 W1 C1 138(17)
O3 C3 W1 C4 -43(17)
O3 C3 W1 P2 53(17)
O3 C3 W1 P1 118(16)
O2 C2 W1 C3 -67(14)
O2 C2 W1 C1 21(14)
O2 C2 W1 C4 -155(14)
O2 C2 W1 P2 12(16)
O2 C2 W1 P1 105(14)
O1 C1 W1 C3 44(15)
O1 C1 W1 C2 -46(15)
O1 C1 W1 C4 27(18)
O1 C1 W1 P2 133(15)
O1 C1 W1 P1 -139(15)
O4 C4 W1 C3 18(13)
O4 C4 W1 C2 108(13)
O4 C4 W1 C1 36(16)
O4 C4 W1 P2 -70(13)
O4 C4 W1 P1 -159(13)
C35 P2 W1 C3 17.7(4)
C29 P2 W1 C3 -100.3(4)
C41 P2 W1 C3 131.1(4)
C35 P2 W1 C2 -61(2)
C29 P2 W1 C2 -179(25)
C41 P2 W1 C2 53(2)
C35 P2 W1 C1 -69.5(4)
C29 P2 W1 C1 172.6(4)
C41 P2 W1 C1 44.0(4)
C35 P2 W1 C4 106.5(4)
C29 P2 W1 C4 -11.5(4)
C41 P2 W1 C4 -140.0(4)
C35 P2 W1 P1 -154.0(3)
C29 P2 W1 P1 88.1(3)
C41 P2 W1 P1 -40.5(3)
C11 P1 W1 C3 -153.2(15)
C5 P1 W1 C3 85.9(15)
C43 P1 W1 C3 -26.2(15)
C11 P1 W1 C2 99.1(5)
C5 P1 W1 C2 -21.8(5)
C43 P1 W1 C2 -133.9(4)
C11 P1 W1 C1 -172.7(4)
C5 P1 W1 C1 66.4(4)
C43 P1 W1 C1 -45.7(4)
C11 P1 W1 C4 8.3(5)
C5 P1 W1 C4 -112.6(5)
C43 P1 W1 C4 135.3(4)
C11 P1 W1 P2 -87.6(4)
C5 P1 W1 P2 151.5(4)
C43 P1 W1 P2 39.4(3)
